data_4311154
loop_
_publ_author_name
'Pasquale Mura'
'Mercedes Camalli'
'Luigi Messori'
'Francesca Piccioli'
'Piero Zanello'
'Maddalena Corsini'

_publ_contact_author_address
; Istituto di Cristallografia - Sezione di Monterotondo - CNR
Po Box 10
I-00016 Monterotondo Stazione
Roma
Italy
;
_publ_contact_author_email Pasquale.Mura@ic.cnr.it
_publ_contact_author_fax 39(06)90672630
_publ_contact_author_name 'Pasquale Mura'
_publ_contact_author_phone 39(06)90672615
_publ_section_title
;
 Synthesis, Structural Characterization, Solution Chemistry, and
 Preliminary Biological Studies of the Ruthenium(III) Complexes
 [TzH][trans-RuCl4(Tz)2] and [TzH][trans-RuCl4(DMSO)(Tz)].(DMSO), the
 Thiazole Analogues of Antitumor ICR and NAMI-A
;
_journal_name_full 'Inorganic Chemistry'
_journal_page_first 3863
_journal_page_last 3870
_journal_paper_doi 10.1021/ic0354116
_journal_volume 43
_journal_year 2004
_chemical_compound_source
;
;
_chemical_formula_moiety 'C10 H19 Cl4 N2 O2 Ru S4'
_chemical_formula_sum 'C10 H19 Cl4 N2 O2 Ru S4'
_chemical_formula_weight 570.42
_chemical_name_systematic ?
_space_group_IT_number 2
_symmetry_cell_setting triclinic
_symmetry_Int_Tables_number 2
_symmetry_space_group_name_Hall '-P 1'
_symmetry_space_group_name_H-M 'P -1'
_cell_angle_alpha 80.02(2)
_cell_angle_beta 87.45(2)
_cell_angle_gamma 84.55(2)
_cell_formula_units_Z 2
_cell_length_a 7.676(2)
_cell_length_b 8.694(2)
_cell_length_c 15.866(4)
_cell_measurement_radiation CuKa
_cell_measurement_reflns_used 25
_cell_measurement_temperature 293
_cell_measurement_theta_max 44.86
_cell_measurement_theta_min 30.92
_cell_measurement_wavelength 1.54178
_cell_volume 1037.7(5)
_computing_cell_refinement 'MSC/AFC (Molecular Structure Coorporation, 1988)'
_computing_data_collection 'MSC/AFC (Molecular Structure Coorporation, 1988)'
_computing_data_reduction 'TEXSAN (Molecular Structure Coorporation, 1985)'
_computing_molecular_graphics 'CAOS  (Camalli & Spagna, 1994)'
_computing_publication_material 'CAOS  (Camalli & Spagna, 1994)'
_computing_structure_refinement 'CAOS  (Camalli & Spagna, 1994)'
_computing_structure_solution 'SIR97 (Altomare et al., 1999)'
_diffrn_ambient_temperature 293
_diffrn_measured_fraction_theta_full 0.997
_diffrn_measured_fraction_theta_max 0.997
_diffrn_measurement_device 'Rigaku AFC-5 four circle'
_diffrn_measurement_method '\q/2\q scan'
_diffrn_radiation_detector 'NaI scintillator'
_diffrn_radiation_monochromator graphite
_diffrn_radiation_source 'rotating-anode X-ray tube'
_diffrn_radiation_type CuKa
_diffrn_radiation_wavelength 1.54178
_diffrn_reflns_av_R_equivalents 0.076
_diffrn_reflns_av_unetI/netI 0.100
_diffrn_reflns_limit_h_max 8
_diffrn_reflns_limit_h_min -8
_diffrn_reflns_limit_k_max 9
_diffrn_reflns_limit_k_min -9
_diffrn_reflns_limit_l_max 18
_diffrn_reflns_limit_l_min -17
_diffrn_reflns_number 6604
_diffrn_reflns_theta_full 62.07
_diffrn_reflns_theta_max 62.07
_diffrn_reflns_theta_min 2.83
_diffrn_standards_decay_% 0
_diffrn_standards_interval_count 97
_diffrn_standards_number 3
_exptl_absorpt_coefficient_mu 14.687
_exptl_absorpt_correction_T_max 0.229
_exptl_absorpt_correction_T_min 0.179
_exptl_absorpt_correction_type empirical
_exptl_absorpt_process_details '(North, Phillips & Mathews, 1968)'
_exptl_crystal_colour 'orange - yellow'
_exptl_crystal_density_diffrn 1.826
_exptl_crystal_density_method 'not measured'
_exptl_crystal_description prism
_exptl_crystal_F_000 570
_exptl_crystal_size_max 0.18
_exptl_crystal_size_mid 0.12
_exptl_crystal_size_min 0.10
_refine_diff_density_max 0.000
_refine_diff_density_min 0.000
_refine_diff_density_rms 0.000
_refine_ls_abs_structure_details
;
;
_refine_ls_extinction_method none
_refine_ls_goodness_of_fit_all 0.912
_refine_ls_goodness_of_fit_gt 0.912
_refine_ls_goodness_of_fit_ref 0.912
_refine_ls_hydrogen_treatment constr
_refine_ls_matrix_type full
_refine_ls_number_parameters 208
_refine_ls_number_reflns 2776
_refine_ls_R_factor_all 0.048
_refine_ls_R_factor_gt 0.048
_refine_ls_shift/su_max 0.000
_refine_ls_shift/su_mean 0.000
_refine_ls_structure_factor_coef F
_refine_ls_weighting_details '     w=1/(0.5996+0.1462*F+0.002*F^2^)'
_refine_ls_weighting_scheme calc
_refine_ls_wR_factor_all 0.068
_refine_ls_wR_factor_gt 0.068
_refine_ls_wR_factor_ref 0.068
_reflns_d_resolution_high 0.872
_reflns_d_resolution_low 15.620
_reflns_limit_h_max 8
_reflns_limit_h_min -8
_reflns_limit_k_max 9
_reflns_limit_k_min -9
_reflns_limit_l_max 18
_reflns_limit_l_min -17
_reflns_number_gt 2776
_reflns_number_total 3257
_reflns_threshold_expression ' F >3.0 s(F) '
_cod_data_source_file ic0354116si20040218_081928_2.cif
_cod_data_source_block global
_cod_depositor_comments
;
The following automatic conversions were performed:
'_refine_ls_matrix_type' value 'Full' changed to 'full' according to
'/home/saulius/struct/CIF-dictionaries/cif_core.dic' dictionary named
'cif_core.dic' version 2.4.1 from
2010-06-29.

'_atom_site_thermal_displace_type' value 'uani' changed to
'Uani' according to '/home/saulius/struct/CIF-dictionaries/cif_core.dic'
dictionary named 'cif_core.dic' version 2.4.1 from 2010-06-29 (23
times).

'_atom_site_thermal_displace_type' value 'uiso' changed to 'Uiso'
according to '/home/saulius/struct/CIF-dictionaries/cif_core.dic'
dictionary named 'cif_core.dic' version 2.4.1 from 2010-06-29 (19 times).

Automatic conversion script
Id: cif_fix_enum 1527 2010-12-29 10:47:43Z saulius 
;
_cod_database_code 4311154
_refine_ls_r_factor_ref 0.048

loop_
_symmetry_equiv_pos_site_id
_symmetry_equiv_pos_as_xyz
1 +x,+y,+z
2 -x,-y,-z

loop_
_atom_site_aniso_label
_atom_site_aniso_U_11
_atom_site_aniso_U_12
_atom_site_aniso_U_13
_atom_site_aniso_U_22
_atom_site_aniso_U_23
_atom_site_aniso_U_33
Ru1 0.0289(3) -0.0023(2) 0.0018(2) 0.0236(3) -0.0044(2) 0.0210(3)
Cl1 0.0326(7) -0.0019(6) 0.0050(6) 0.0453(9) -0.0124(6) 0.0383(8)
Cl2 0.0326(8) 0.0001(6) 0.0056(6) 0.0476(9) -0.0127(7) 0.0373(8)
Cl3 0.0545(9) -0.0047(6) -0.0045(7) 0.0327(8) 0.0020(6) 0.0356(8)
Cl4 0.0531(9) -0.0006(6) 0.0002(6) 0.0321(8) 0.0027(6) 0.0336(8)
S1 0.0326(7) -0.0030(6) 0.0004(5) 0.0292(7) -0.0087(5) 0.0274(7)
S2 0.084(1) -0.0134(9) 0.0013(9) 0.048(1) -0.0164(8) 0.048(1)
S3 0.077(1) -0.018(1) 0.003(1) 0.060(1) -0.009(1) 0.073(1)
S4 0.063(1) 0.0075(8) 0.0068(9) 0.0422(9) -0.0111(8) 0.053(1)
N1 0.035(3) -0.005(2) 0.001(2) 0.032(3) -0.009(2) 0.028(3)
N2 0.035(3) 0.004(2) 0.008(2) 0.035(3) 0.004(3) 0.055(4)
O1 0.043(2) 0.003(2) -0.004(2) 0.041(2) -0.019(2) 0.034(2)
O2 0.109(6) 0.001(4) -0.018(4) 0.109(6) -0.061(4) 0.087(5)
C1 0.052(4) 0.002(3) -0.001(3) 0.037(3) -0.007(3) 0.027(3)
C2 0.031(3) -0.017(2) 0.002(2) 0.036(3) -0.003(2) 0.021(3)
C3 0.042(3) -0.010(3) 0.005(3) 0.045(4) -0.007(3) 0.032(3)
C4 0.078(6) -0.038(4) 0.008(4) 0.053(4) -0.007(4) 0.050(4)
C5 0.040(3) 0.006(3) -0.014(3) 0.047(4) -0.013(3) 0.037(3)
C6 0.058(4) -0.020(4) 0.001(3) 0.054(4) -0.006(3) 0.037(4)
C7 0.062(4) -0.007(3) 0.004(3) 0.042(4) 0.001(3) 0.029(3)
C8 0.068(5) -0.000(3) 0.016(3) 0.041(4) -0.008(3) 0.040(4)
C9 0.080(6) -0.007(5) -0.008(4) 0.081(6) -0.025(5) 0.057(5)
C10 0.102(8) 0.000(6) -0.010(7) 0.084(7) -0.016(7) 0.108(9)

loop_
_atom_site_label
_atom_site_fract_x
_atom_site_fract_y
_atom_site_fract_z
_atom_site_occupancy
_atom_site_U_iso_or_equiv
_atom_site_thermal_displace_type
Ru1 0.22467(5) 0.23864(4) 0.71257(2) 1.000 0.0245(2) Uani
Cl1 0.5118(2) 0.1806(2) 0.6602(1) 1.000 0.0384(5) Uani
Cl2 -0.0591(2) 0.2949(2) 0.7668(1) 1.000 0.0390(5) Uani
Cl3 0.1992(2) 0.4702(2) 0.6110(1) 1.000 0.042(1) Uani
Cl4 0.2642(2) 0.0140(2) 0.8193(1) 1.000 0.0408(5) Uani
S1 0.1080(2) 0.1009(2) 0.6217(1) 1.000 0.0293(4) Uani
S2 0.3633(3) 0.5790(2) 0.8840(1) 1.000 0.058(1) Uani
S3 0.7989(3) 0.7415(3) 0.9459(2) 1.000 0.069(1) Uani
S4 0.7135(3) 0.5755(2) 0.6060(1) 1.000 0.054(1) Uani
N1 0.3272(6) 0.3681(6) 0.7963(3) 1.000 0.031(2) Uani
N2 0.4982(7) 0.8045(6) 0.6073(4) 1.000 0.044(2) Uani
O1 0.2284(6) 0.0288(5) 0.5600(3) 1.000 0.038(1) Uani
O2 0.869(1) 0.681(1) 0.8698(5) 1.000 0.096(3) Uani
C1 0.2468(9) 0.4970(7) 0.8179(4) 1.000 0.039(2) Uani
C2 0.5371(7) 0.4415(7) 0.8861(3) 1.000 0.029(2) Uani
C3 0.4893(9) 0.3332(8) 0.8319(4) 1.000 0.039(2) Uani
C4 -0.015(1) -0.0507(9) 0.6769(5) 1.000 0.059(3) Uani
C5 -0.0603(8) 0.2140(8) 0.5592(4) 1.000 0.041(2) Uani
C6 0.564(1) 0.7106(9) 0.5576(5) 1.000 0.049(2) Uani
C7 0.687(1) 0.6518(8) 0.6971(4) 1.000 0.045(2) Uani
C8 0.565(1) 0.7749(8) 0.6872(4) 1.000 0.050(3) Uani
C9 0.980(1) 0.760(1) 1.0068(6) 1.000 0.071(4) Uani
C10 0.733(2) 0.939(1) 0.9134(8) 1.000 0.098(5) Uani
H1 0.1331 0.5403 0.7981 1.000 0.039 Uiso
H2 0.6436 0.4362 0.9164 1.000 0.029 Uiso
H3 0.5657 0.2439 0.8218 1.000 0.039 Uiso
H4 -0.0095 -0.1353 0.6449 1.000 0.059 Uiso
H5 0.0321 -0.0884 0.7325 1.000 0.059 Uiso
H6 -0.1352 -0.0104 0.6833 1.000 0.059 Uiso
H7 -0.1434 0.1462 0.5461 1.000 0.041 Uiso
H8 -0.0103 0.2671 0.5069 1.000 0.041 Uiso
H9 -0.1184 0.2898 0.5907 1.000 0.041 Uiso
H10 0.7504 0.6132 0.7484 1.000 0.045 Uiso
H11 0.5285 0.8348 0.7314 1.000 0.050 Uiso
H12 0.4096 0.8880 0.5896 1.000 0.044 Uiso
H13 0.5319 0.7175 0.4992 1.000 0.049 Uiso
H14 1.0728 0.6820 0.9974 1.000 0.071 Uiso
H15 0.9462 0.7452 1.0664 1.000 0.071 Uiso
H16 1.0197 0.8624 0.9897 1.000 0.071 Uiso
H17 0.7447 0.9948 0.9597 1.000 0.098 Uiso
H18 0.8053 0.9809 0.8655 1.000 0.098 Uiso
H19 0.6131 0.9506 0.8969 1.000 0.098 Uiso

loop_
_atom_type_symbol
_atom_type_number_in_cell
_atom_type_description
_atom_type_scat_dispersion_real
_atom_type_scat_dispersion_imag
_atom_type_scat_source
'H   ' 38 'Hydrogen    ' 0.0000 0.0000 ' Int. Tab. C, 4.2.6.8, 6.1.1.4'
'C   ' 20 'Carbon      ' 0.0170 0.0090 ' Int. Tab. C, 4.2.6.8, 6.1.1.4'
'N   ' 4 'Nitrogen    ' 0.0290 0.0180 ' Int. Tab. C, 4.2.6.8, 6.1.1.4'
'O   ' 4 'Oxygen      ' 0.0470 0.0320 ' Int. Tab. C, 4.2.6.8, 6.1.1.4'
'S   ' 8 'Sulphur     ' 0.3190 0.5570 ' Int. Tab. C, 4.2.6.8, 6.1.1.4'
'Cl  ' 8 'Chlorine    ' 0.3480 0.7020 ' Int. Tab. C, 4.2.6.8, 6.1.1.4'
'Ru  ' 2 'Ruthenium   ' -0.1050 3.2960 ' Int. Tab. C, 4.2.6.8, 6.1.1.4'

loop_
_geom_angle_atom_site_label_1
_geom_angle_atom_site_label_2
_geom_angle_atom_site_label_3
_geom_angle
_geom_angle_site_symmetry_1
_geom_angle_site_symmetry_2
_geom_angle_site_symmetry_3
_geom_angle_publ_flag
Cl4 Ru1 Cl1 88.85(6) . . . yes
Cl2 Ru1 Cl1 179.10(6) . . . yes
Cl2 Ru1 Cl4 90.43(6) . . . yes
S1 Ru1 Cl1 92.02(5) . . . yes
S1 Ru1 Cl4 92.06(5) . . . yes
S1 Ru1 Cl2 88.54(5) . . . yes
Cl3 Ru1 Cl1 89.77(6) . . . yes
Cl3 Ru1 Cl4 176.10(5) . . . yes
Cl3 Ru1 Cl2 90.92(6) . . . yes
Cl3 Ru1 S1 91.63(5) . . . yes
N1 Ru1 Cl1 89.0(1) . . . yes
N1 Ru1 Cl4 88.4(1) . . . yes
N1 Ru1 Cl2 90.4(1) . . . yes
N1 Ru1 S1 178.8(1) . . . yes
N1 Ru1 Cl3 87.9(1) . . . yes
C5 S1 Ru1 112.5(2) . . . yes
O1 S1 Ru1 118.4(1) . . . yes
O1 S1 C5 105.8(3) . . . yes
C4 S1 Ru1 112.5(2) . . . yes
C4 S1 C5 99.1(4) . . . yes
C4 S1 O1 106.6(4) . . . yes
C2 S2 C1 94.3(3) . . . yes
O2 S3 C10 107.0(6) . . . yes
C9 S3 C10 99.1(5) . . . yes
C9 S3 O2 106.6(5) . . . yes
C7 S4 C6 91.1(4) . . . yes
C1 N1 Ru1 123.9(4) . . . yes
C3 N1 Ru1 124.3(4) . . . yes
C3 N1 C1 111.7(5) . . . yes
H12 N2 C8 122.9 . . . yes
C6 N2 C8 114.2(6) . . . yes
C6 N2 H12 122.9 . . . yes
N1 C1 H1 123.3 . . . yes
S2 C1 H1 123.3 . . . yes
S2 C1 N1 113.5(5) . . . yes
S2 C2 C3 105.2(4) . . . yes
H2 C2 C3 127.4 . . . yes
H2 C2 S2 127.4 . . . yes
N1 C3 C2 115.4(6) . . . yes
H3 C3 C2 122.3 . . . yes
H3 C3 N1 122.3 . . . yes
H5 C4 H4 109.5 . . . yes
S1 C4 H4 109.5 . . . yes
S1 C4 H5 109.5 . . . yes
H6 C4 H4 109.5 . . . yes
H6 C4 H5 109.5 . . . yes
H6 C4 S1 109.5 . . . yes
S1 C5 H7 109.5 . . . yes
H9 C5 H7 109.5 . . . yes
H9 C5 S1 109.5 . . . yes
H8 C5 H7 109.5 . . . yes
H8 C5 S1 109.5 . . . yes
H8 C5 H9 109.5 . . . yes
H13 C6 N2 123.8 . . . yes
S4 C6 N2 112.4(5) . . . yes
S4 C6 H13 123.8 . . . yes
S4 C7 C8 110.2(5) . . . yes
H10 C7 C8 124.9 . . . yes
H10 C7 S4 124.9 . . . yes
N2 C8 H11 123.9 . . . yes
C7 C8 H11 123.9 . . . yes
C7 C8 N2 112.2(6) . . . yes
H15 C9 S3 109.5 . . . yes
H14 C9 S3 109.5 . . . yes
H14 C9 H15 109.5 . . . yes
H16 C9 S3 109.5 . . . yes
H16 C9 H15 109.5 . . . yes
H16 C9 H14 109.5 . . . yes
H17 C10 H19 109.5 . . . yes
S3 C10 H19 109.5 . . . yes
S3 C10 H17 109.5 . . . yes
H18 C10 H19 109.5 . . . yes
H18 C10 H17 109.5 . . . yes
H18 C10 S3 109.5 . . . yes

loop_
_geom_bond_atom_site_label_1
_geom_bond_atom_site_label_2
_geom_bond_distance
_geom_bond_site_symmetry_1
_geom_bond_site_symmetry_2
_geom_bond_publ_flag
Ru1 Cl1 2.360(2) . . yes
Ru1 Cl2 2.345(2) . . yes
Ru1 Cl3 2.349(2) . . yes
Ru1 Cl4 2.358(2) . . yes
Ru1 S1 2.287(1) . . yes
Ru1 N1 2.105(4) . . yes
S1 O1 1.492(4) . . yes
S1 C4 1.779(9) . . yes
S1 C5 1.776(7) . . yes
S2 C1 1.695(6) . . yes
S2 C2 1.702(6) . . yes
S3 O2 1.462(8) . . yes
S3 C9 1.76(1) . . yes
S3 C10 1.74(1) . . yes
S4 C6 1.670(9) . . yes
S4 C7 1.688(7) . . yes
N1 C1 1.318(8) . . yes
N1 C3 1.375(8) . . yes
N2 C6 1.287(9) . . yes
N2 C8 1.361(9) . . yes
N2 H12 0.960 . . yes
C1 H1 0.960 . . yes
C2 C3 1.462(8) . . yes
C2 H2 0.960 . . yes
C3 H3 0.960 . . yes
C4 H6 0.960 . . yes
C4 H4 0.960 . . yes
C4 H5 0.960 . . yes
C5 H8 0.960 . . yes
C5 H7 0.960 . . yes
C5 H9 0.960 . . yes
C6 H13 0.960 . . yes
C7 C8 1.35(1) . . yes
C7 H10 0.960 . . yes
C8 H11 0.960 . . yes
C9 H16 0.960 . . yes
C9 H15 0.960 . . yes
C9 H14 0.960 . . yes
C10 H19 0.960 . . yes
C10 H17 0.960 . . yes
C10 H18 0.960 . . yes

loop_
_geom_contact_atom_site_label_1
_geom_contact_atom_site_label_2
_geom_contact_distance
_geom_contact_site_symmetry_1
_geom_contact_site_symmetry_2
_geom_contact_publ_flag
? ? ? . . ?

loop_
_geom_torsion_atom_site_label_1
_geom_torsion_atom_site_label_2
_geom_torsion_atom_site_label_3
_geom_torsion_atom_site_label_4
_geom_torsion
_geom_torsion_site_symmetry_1
_geom_torsion_site_symmetry_2
_geom_torsion_site_symmetry_3
_geom_torsion_site_symmetry_4
_geom_torsion_publ_flag
? ? ? ? ? . . . . ?
